data_4068460
loop_
_publ_author_name
'Mart\'in, Raquel'
'Crespo, Margarita'
'Font-Bardia, Merc\`e'
'Calvet, Teresa'

_publ_section_title
;
 Five- and Seven-Membered Metallacycles in [C,N,N&#x2032;] and [C,N]
 Cycloplatinated Compounds
;
_journal_issue 2
_journal_name_full Organometallics
_journal_page_first 587
_journal_paper_doi 10.1021/om800864f
_journal_volume 28
_journal_year 2009
_chemical_formula_moiety 'C25 H26 Cl3 N Pt S'
_chemical_formula_sum 'C25 H26 Cl3 N Pt S'
_chemical_formula_weight 673.97
_chemical_name_systematic
;
 ?
;
_space_group_IT_number 14
_symmetry_cell_setting monoclinic
_symmetry_space_group_name_Hall '-P 2ybc'
_symmetry_space_group_name_H-M 'P 1 21/c 1'
_atom_sites_solution_hydrogens geom
_atom_sites_solution_primary direct
_atom_sites_solution_secondary difmap
_audit_creation_method SHELXL-97
_cell_angle_alpha 90.00
_cell_angle_beta 91.43(2)
_cell_angle_gamma 90.00
_cell_formula_units_Z 4
_cell_length_a 10.998(5)
_cell_length_b 8.346(3)
_cell_length_c 27.121(10)
_cell_measurement_reflns_used 3843
_cell_measurement_temperature 293(2)
_cell_measurement_theta_max 31
_cell_measurement_theta_min 3
_cell_volume 2488.6(17)
_computing_cell_refinement AUTOMAR
_computing_data_collection MARXDS
_computing_data_reduction MARSCALE
_computing_molecular_graphics 'ORTEP (Brueggermann and Smith, 1990)'
_computing_publication_material 'PLATON (Spek, 1990)'
_computing_structure_refinement 'SHELXL-97 (Sheldrick, 1997)'
_computing_structure_solution 'SHELXS-97 (Sheldrick, 1997)'
_diffrn_ambient_temperature 293(2)
_diffrn_measured_fraction_theta_full 0.990
_diffrn_measured_fraction_theta_max 0.820
_diffrn_measurement_device_type 'MAR345 with image plate detector'
_diffrn_measurement_method 'phi scan'
_diffrn_radiation_monochromator graphite
_diffrn_radiation_source 'fine-focus sealed tube'
_diffrn_radiation_type MoK\a
_diffrn_radiation_wavelength 0.71073
_diffrn_reflns_av_R_equivalents 0.0757
_diffrn_reflns_av_sigmaI/netI 0.0503
_diffrn_reflns_limit_h_max 16
_diffrn_reflns_limit_h_min -16
_diffrn_reflns_limit_k_max 11
_diffrn_reflns_limit_k_min -11
_diffrn_reflns_limit_l_max 40
_diffrn_reflns_limit_l_min -39
_diffrn_reflns_number 23534
_diffrn_reflns_theta_full 25.00
_diffrn_reflns_theta_max 32.30
_diffrn_reflns_theta_min 2.55
_diffrn_standards_number none
_exptl_absorpt_coefficient_mu 6.058
_exptl_absorpt_correction_T_max 0.55
_exptl_absorpt_correction_T_min 0.49
_exptl_absorpt_correction_type empirical
_exptl_absorpt_process_details SADABS
_exptl_crystal_colour yellow
_exptl_crystal_density_diffrn 1.799
_exptl_crystal_density_method 'not measured'
_exptl_crystal_description prism
_exptl_crystal_F_000 1312
_exptl_crystal_size_max 0.2
_exptl_crystal_size_mid 0.1
_exptl_crystal_size_min 0.1
_refine_diff_density_max 0.744
_refine_diff_density_min -0.579
_refine_diff_density_rms 0.109
_refine_ls_extinction_method none
_refine_ls_goodness_of_fit_ref 1.115
_refine_ls_hydrogen_treatment constr
_refine_ls_matrix_type full
_refine_ls_number_parameters 280
_refine_ls_number_reflns 7270
_refine_ls_number_restraints 1
_refine_ls_restrained_S_all 1.116
_refine_ls_R_factor_all 0.0496
_refine_ls_R_factor_gt 0.0399
_refine_ls_shift/su_max 0.001
_refine_ls_shift/su_mean 0.000
_refine_ls_structure_factor_coef Fsqd
_refine_ls_weighting_details 'calc w=1/[\s^2^(Fo^2^)+(0.0544P)^2^+0.4790P] where P=(Fo^2^+2Fc^2^)/3'
_refine_ls_weighting_scheme calc
_refine_ls_wR_factor_gt 0.1027
_refine_ls_wR_factor_ref 0.1074
_reflns_number_gt 5930
_reflns_number_total 7270
_reflns_threshold_expression >2sigma(I)
_cod_data_source_file om800864f_si_001.cif
_cod_data_source_block mcmm32a
_cod_original_sg_symbol_H-M P21/c
_cod_database_code 4068460

loop_
_symmetry_equiv_pos_as_xyz
'x, y, z'
'-x, y+1/2, -z+1/2'
'-x, -y, -z'
'x, -y-1/2, z-1/2'

loop_
_atom_site_label
_atom_site_type_symbol
_atom_site_fract_x
_atom_site_fract_y
_atom_site_fract_z
_atom_site_U_iso_or_equiv
_atom_site_adp_type
_atom_site_occupancy
_atom_site_symmetry_multiplicity
_atom_site_calc_flag
_atom_site_refinement_flags
Pt Pt 0.229879(14) 0.05513(2) 0.134856(5) 0.04939(7) Uani 1 1 d U
S S 0.18067(11) 0.27527(16) 0.17941(4) 0.0627(3) Uani 1 1 d U
N N 0.3054(3) -0.1333(4) 0.09945(12) 0.0500(7) Uani 1 1 d .
Cl1 Cl 0.08019(12) -0.12510(18) 0.16749(4) 0.0693(3) Uani 1 1 d .
Cl2 Cl 0.12641(14) -0.3214(2) -0.01560(6) 0.0859(4) Uani 1 1 d .
Cl3 Cl 0.77360(12) 0.13103(18) 0.23497(6) 0.0777(4) Uani 1 1 d .
C1 C 0.3543(4) 0.1882(5) 0.10089(14) 0.0509(8) Uani 1 1 d .
C2 C 0.4475(4) 0.2679(5) 0.12741(16) 0.0561(9) Uani 1 1 d .
H2 H 0.4474 0.2650 0.1617 0.067 Uiso 1 1 calc R
C3 C 0.5406(4) 0.3516(6) 0.10425(18) 0.0625(11) Uani 1 1 d .
C4 C 0.5360(5) 0.3585(7) 0.0530(2) 0.0715(13) Uani 1 1 d .
H4 H 0.5956 0.4155 0.0368 0.086 Uiso 1 1 calc R
C5 C 0.4465(5) 0.2838(7) 0.02611(18) 0.0706(13) Uani 1 1 d .
H5 H 0.4464 0.2905 -0.0081 0.085 Uiso 1 1 calc R
C6 C 0.3549(3) 0.1976(5) 0.04892(14) 0.0481(8) Uani 1 1 d .
C7 C 0.6419(6) 0.4271(7) 0.1345(3) 0.0823(17) Uani 1 1 d .
H7A H 0.6277 0.4105 0.1689 0.123 Uiso 1 1 calc R
H7B H 0.6446 0.5399 0.1277 0.123 Uiso 1 1 calc R
H7C H 0.7179 0.3790 0.1261 0.123 Uiso 1 1 calc R
C8 C 0.2610(4) 0.1152(7) 0.01647(15) 0.0614(11) Uani 1 1 d .
C9 C 0.1997(5) 0.2055(7) -0.01939(16) 0.0697(13) Uani 1 1 d .
H9 H 0.2139 0.3152 -0.0211 0.084 Uiso 1 1 calc R
C10 C 0.1171(5) 0.1349(8) -0.05299(18) 0.0770(16) Uani 1 1 d .
H10 H 0.0767 0.1979 -0.0764 0.092 Uiso 1 1 calc R
C11 C 0.0957(5) -0.0272(8) -0.0514(2) 0.0723(14) Uani 1 1 d .
H11 H 0.0407 -0.0744 -0.0736 0.087 Uiso 1 1 calc R
C12 C 0.1561(4) -0.1174(8) -0.01705(18) 0.0691(13) Uani 1 1 d .
C13 C 0.2369(4) -0.0485(5) 0.01758(16) 0.0537(10) Uani 1 1 d .
C14 C 0.2994(4) -0.1590(5) 0.05322(16) 0.0530(9) Uani 1 1 d .
H14 H 0.3358 -0.2511 0.0411 0.064 Uiso 1 1 calc R
C15 C 0.3772(4) -0.2468(5) 0.13145(19) 0.0608(10) Uani 1 1 d .
H15A H 0.4100 -0.3321 0.1115 0.073 Uiso 1 1 calc R
H15B H 0.3248 -0.2944 0.1557 0.073 Uiso 1 1 calc R
C16 C 0.4804(4) -0.1568(5) 0.15740(17) 0.0566(9) Uani 1 1 d .
C17 C 0.4673(4) -0.1136(6) 0.20668(17) 0.0609(10) Uani 1 1 d .
H17 H 0.3984 -0.1434 0.2237 0.073 Uiso 1 1 calc R
C18 C 0.5605(5) -0.0241(7) 0.23017(19) 0.0612(11) Uani 1 1 d .
H18 H 0.5536 0.0064 0.2630 0.073 Uiso 1 1 calc R
C19 C 0.6596(4) 0.0172(6) 0.20486(19) 0.0607(10) Uani 1 1 d .
C20 C 0.6752(5) -0.0262(6) 0.1565(2) 0.0663(12) Uani 1 1 d .
H20 H 0.7449 0.0028 0.1399 0.080 Uiso 1 1 calc R
C21 C 0.5836(5) -0.1147(7) 0.13299(18) 0.0673(12) Uani 1 1 d .
H21 H 0.5924 -0.1458 0.1003 0.081 Uiso 1 1 calc R
C22 C 0.1027(5) 0.2132(8) 0.23545(18) 0.0764(15) Uani 1 1 d .
H22A H 0.0719 0.3066 0.2524 0.092 Uiso 1 1 calc R
H22B H 0.0344 0.1444 0.2267 0.092 Uiso 1 1 calc R
C23 C 0.1891(6) 0.1266(9) 0.2679(2) 0.0874(18) Uani 1 1 d .
H23A H 0.1488 0.0931 0.2971 0.131 Uiso 1 1 calc R
H23B H 0.2557 0.1959 0.2768 0.131 Uiso 1 1 calc R
H23C H 0.2192 0.0344 0.2509 0.131 Uiso 1 1 calc R
C24 C 0.0611(8) 0.3856(10) 0.1498(3) 0.104(2) Uani 1 1 d .
H24A H -0.0074 0.3145 0.1436 0.125 Uiso 1 1 calc R
H24B H 0.0346 0.4694 0.1718 0.125 Uiso 1 1 calc R
C25 C 0.0972(8) 0.4606(8) 0.1017(3) 0.099(2) Uani 1 1 d .
H25A H 0.0288 0.5164 0.0872 0.149 Uiso 1 1 calc R
H25B H 0.1231 0.3784 0.0795 0.149 Uiso 1 1 calc R
H25C H 0.1627 0.5346 0.1077 0.149 Uiso 1 1 calc R

loop_
_atom_site_aniso_label
_atom_site_aniso_U_11
_atom_site_aniso_U_22
_atom_site_aniso_U_33
_atom_site_aniso_U_23
_atom_site_aniso_U_13
_atom_site_aniso_U_12
Pt 0.05351(10) 0.05327(11) 0.04171(9) 0.00200(5) 0.00766(7) 0.00443(6)
S 0.0649(6) 0.0645(7) 0.0591(6) -0.0074(5) 0.0108(5) 0.0045(5)
N 0.0543(17) 0.0429(17) 0.0526(17) -0.0080(13) -0.0011(14) 0.0062(14)
Cl1 0.0685(7) 0.0827(8) 0.0571(6) 0.0055(5) 0.0103(5) -0.0130(6)
Cl2 0.0782(8) 0.0894(10) 0.0895(9) -0.0193(8) -0.0120(7) -0.0045(7)
Cl3 0.0582(6) 0.0779(9) 0.0968(9) -0.0072(7) -0.0051(6) -0.0036(6)
C1 0.0526(19) 0.050(2) 0.0508(19) 0.0068(16) 0.0087(16) 0.0052(16)
C2 0.068(2) 0.048(2) 0.052(2) -0.0055(17) 0.0071(18) 0.0009(19)
C3 0.060(2) 0.059(3) 0.069(3) -0.002(2) 0.009(2) 0.001(2)
C4 0.073(3) 0.071(3) 0.071(3) 0.006(2) 0.020(2) -0.013(2)
C5 0.069(3) 0.087(4) 0.057(2) 0.012(2) 0.016(2) -0.009(3)
C6 0.0457(18) 0.054(2) 0.0454(17) 0.0022(16) 0.0139(15) 0.0055(15)
C7 0.078(4) 0.072(4) 0.097(4) -0.004(3) -0.004(3) -0.016(3)
C8 0.057(2) 0.086(3) 0.0423(19) 0.000(2) 0.0137(17) 0.007(2)
C9 0.082(3) 0.080(3) 0.047(2) 0.010(2) 0.004(2) 0.006(3)
C10 0.072(3) 0.111(5) 0.048(2) 0.010(3) 0.006(2) 0.023(3)
C11 0.062(3) 0.093(4) 0.062(3) -0.011(3) -0.004(2) 0.011(3)
C12 0.051(2) 0.097(4) 0.059(2) -0.011(3) 0.005(2) 0.018(2)
C13 0.048(2) 0.067(3) 0.0460(19) -0.0121(17) 0.0074(16) 0.0127(17)
C14 0.0480(19) 0.051(2) 0.060(2) -0.0104(18) 0.0036(17) 0.0065(16)
C15 0.059(2) 0.049(2) 0.074(3) 0.001(2) -0.010(2) 0.0039(18)
C16 0.051(2) 0.052(2) 0.067(2) 0.0065(19) 0.0008(18) 0.0111(17)
C17 0.051(2) 0.073(3) 0.058(2) 0.000(2) 0.0038(19) -0.003(2)
C18 0.060(2) 0.067(3) 0.057(2) -0.005(2) 0.005(2) -0.006(2)
C19 0.054(2) 0.062(3) 0.066(3) 0.003(2) -0.004(2) 0.006(2)
C20 0.056(2) 0.065(3) 0.078(3) 0.003(2) 0.017(2) 0.007(2)
C21 0.070(3) 0.074(3) 0.058(2) -0.013(2) 0.009(2) 0.007(2)
C22 0.084(3) 0.091(4) 0.055(2) -0.014(3) 0.020(2) 0.006(3)
C23 0.095(4) 0.105(5) 0.062(3) 0.005(3) 0.000(3) -0.024(4)
C24 0.120(6) 0.104(5) 0.090(4) 0.001(4) 0.006(4) 0.046(5)
C25 0.119(6) 0.076(4) 0.100(5) 0.000(3) -0.036(5) 0.002(4)

loop_
_atom_type_symbol
_atom_type_description
_atom_type_scat_dispersion_real
_atom_type_scat_dispersion_imag
_atom_type_scat_source
C C 0.0033 0.0016 'International Tables Vol C Tables 4.2.6.8 and 6.1.1.4'
H H 0.0000 0.0000 'International Tables Vol C Tables 4.2.6.8 and 6.1.1.4'
Cl Cl 0.1484 0.1585 'International Tables Vol C Tables 4.2.6.8 and 6.1.1.4'
N N 0.0061 0.0033 'International Tables Vol C Tables 4.2.6.8 and 6.1.1.4'
Pt Pt -1.7033 8.3905 'International Tables Vol C Tables 4.2.6.8 and 6.1.1.4'
S S 0.1246 0.1234 'International Tables Vol C Tables 4.2.6.8 and 6.1.1.4'

loop_
_geom_angle_atom_site_label_1
_geom_angle_atom_site_label_2
_geom_angle_atom_site_label_3
_geom_angle
C1 Pt N 85.40(16)
C1 Pt S 88.33(13)
N Pt S 169.52(10)
C1 Pt Cl1 173.36(12)
N Pt Cl1 88.95(11)
S Pt Cl1 97.77(5)
C24 S C22 99.5(3)
C24 S Pt 111.2(3)
C22 S Pt 109.5(2)
C14 N C15 118.6(4)
C14 N Pt 125.8(3)
C15 N Pt 115.6(3)
C2 C1 C6 117.6(4)
C2 C1 Pt 121.7(3)
C6 C1 Pt 120.7(3)
C3 C2 C1 122.6(4)
C3 C2 H2 118.7
C1 C2 H2 118.7
C4 C3 C2 117.4(4)
C4 C3 C7 122.3(5)
C2 C3 C7 120.3(5)
C5 C4 C3 121.6(5)
C5 C4 H4 119.2
C3 C4 H4 119.2
C4 C5 C6 121.2(5)
C4 C5 H5 119.4
C6 C5 H5 119.4
C5 C6 C1 119.5(4)
C5 C6 C8 117.9(4)
C1 C6 C8 122.5(4)
C3 C7 H7A 109.5
C3 C7 H7B 109.5
H7A C7 H7B 109.5
C3 C7 H7C 109.5
H7A C7 H7C 109.5
H7B C7 H7C 109.5
C9 C8 C13 117.3(5)
C9 C8 C6 118.3(5)
C13 C8 C6 124.3(4)
C8 C9 C10 121.5(6)
C8 C9 H9 119.3
C10 C9 H9 119.3
C11 C10 C9 120.2(5)
C11 C10 H10 119.9
C9 C10 H10 119.9
C12 C11 C10 119.1(5)
C12 C11 H11 120.5
C10 C11 H11 120.5
C11 C12 C13 121.6(6)
C11 C12 Cl2 118.1(5)
C13 C12 Cl2 120.3(4)
C8 C13 C12 120.4(5)
C8 C13 C14 122.4(4)
C12 C13 C14 117.1(4)
N C14 C13 123.1(4)
N C14 H14 118.4
C13 C14 H14 118.4
N C15 C16 109.4(4)
N C15 H15A 109.8
C16 C15 H15A 109.8
N C15 H15B 109.8
C16 C15 H15B 109.8
H15A C15 H15B 108.2
C21 C16 C17 120.1(4)
C21 C16 C15 121.3(4)
C17 C16 C15 118.5(4)
C16 C17 C18 118.6(4)
C16 C17 H17 120.7
C18 C17 H17 120.7
C19 C18 C17 119.6(5)
C19 C18 H18 120.2
C17 C18 H18 120.2
C18 C19 C20 122.7(5)
C18 C19 Cl3 118.6(4)
C20 C19 Cl3 118.8(4)
C19 C20 C21 118.1(5)
C19 C20 H20 121.0
C21 C20 H20 121.0
C16 C21 C20 120.9(5)
C16 C21 H21 119.6
C20 C21 H21 119.6
C23 C22 S 109.0(4)
C23 C22 H22A 109.9
S C22 H22A 109.9
C23 C22 H22B 109.9
S C22 H22B 109.9
H22A C22 H22B 108.3
C22 C23 H23A 109.5
C22 C23 H23B 109.5
H23A C23 H23B 109.5
C22 C23 H23C 109.5
H23A C23 H23C 109.5
H23B C23 H23C 109.5
C25 C24 S 113.4(5)
C25 C24 H24A 108.9
S C24 H24A 108.9
C25 C24 H24B 108.9
S C24 H24B 108.9
H24A C24 H24B 107.7
C24 C25 H25A 109.5
C24 C25 H25B 109.5
H25A C25 H25B 109.5
C24 C25 H25C 109.5
H25A C25 H25C 109.5
H25B C25 H25C 109.5

loop_
_geom_bond_atom_site_label_1
_geom_bond_atom_site_label_2
_geom_bond_distance
Pt C1 2.004(4)
Pt N 2.031(3)
Pt S 2.2719(14)
Pt Cl1 2.4144(14)
S C24 1.781(7)
S C22 1.838(5)
N C14 1.272(5)
N C15 1.496(5)
Cl2 C12 1.734(7)
Cl3 C19 1.757(5)
C1 C2 1.405(6)
C1 C6 1.412(5)
C2 C3 1.401(7)
C2 H2 0.9300
C3 C4 1.390(7)
C3 C7 1.505(8)
C4 C5 1.362(8)
C4 H4 0.9300
C5 C6 1.395(6)
C5 H5 0.9300
C6 C8 1.506(7)
C7 H7A 0.9600
C7 H7B 0.9600
C7 H7C 0.9600
C8 C9 1.391(7)
C8 C13 1.392(7)
C9 C10 1.401(8)
C9 H9 0.9300
C10 C11 1.374(9)
C10 H10 0.9300
C11 C12 1.359(8)
C11 H11 0.9300
C12 C13 1.401(7)
C13 C14 1.491(6)
C14 H14 0.9300
C15 C16 1.519(6)
C15 H15A 0.9700
C15 H15B 0.9700
C16 C21 1.374(7)
C16 C17 1.395(6)
C17 C18 1.408(7)
C17 H17 0.9300
C18 C19 1.348(7)
C18 H18 0.9300
C19 C20 1.377(7)
C20 C21 1.390(7)
C20 H20 0.9300
C21 H21 0.9300
C22 C23 1.468(9)
C22 H22A 0.9700
C22 H22B 0.9700
C23 H23A 0.9600
C23 H23B 0.9600
C23 H23C 0.9600
C24 C25 1.508(10)
C24 H24A 0.9700
C24 H24B 0.9700
C25 H25A 0.9600
C25 H25B 0.9600
C25 H25C 0.9600
